data_7016168
loop_
_publ_author_name
'Oztopcu, Ozg\"ur'
'Mereiter, Kurt'
'Puchberger, Michael'
'Kirchner, Karl A.'

_publ_section_title
;
 Tri- and tetracoordinate copper(i) complexes bearing bidentate
 soft/hard SN and SeN ligands based on 2-aminopyridine.
;
_journal_issue 26
_journal_name_full 'Dalton transactions (Cambridge, England : 2003)'
_journal_page_first 7008
_journal_page_last 7021
_journal_paper_doi 10.1039/c1dt10377f
_journal_volume 40
_journal_year 2011
_chemical_formula_moiety 'C17 H15 Br Cu N2 P S'
_chemical_formula_sum 'C17 H15 Br Cu N2 P S'
_chemical_formula_weight 453.79
_chemical_name_common '1442 (CuBr(SPN-Ph)) at 100K'
_chemical_name_systematic
;
?
;
_space_group_IT_number 15
_symmetry_cell_setting monoclinic
_symmetry_space_group_name_Hall '-C 2yc'
_symmetry_space_group_name_H-M 'C 1 2/c 1'
_atom_sites_solution_hydrogens geom
_atom_sites_solution_primary direct
_atom_sites_solution_secondary difmap
_audit_creation_method SHELXL-97
_cell_angle_alpha 90.00
_cell_angle_beta 101.7710(10)
_cell_angle_gamma 90.00
_cell_formula_units_Z 8
_cell_length_a 12.6449(15)
_cell_length_b 11.8148(14)
_cell_length_c 23.312(3)
_cell_measurement_reflns_used 9859
_cell_measurement_temperature 100(2)
_cell_measurement_theta_max 30.11
_cell_measurement_theta_min 2.38
_cell_volume 3409.5(7)
_computing_cell_refinement 'Bruker SAINT'
_computing_data_collection 'Bruker APEX2'
_computing_data_reduction 'Bruker SAINT, SADABS, XPREP'
_computing_molecular_graphics 'Bruker SHELXTL'
_computing_publication_material 'Bruker SHELXTL'
_computing_structure_refinement 'SHELXL-97 (Sheldrick, 2008)'
_computing_structure_solution 'SHELXS-97 (Sheldrick, 2008)'
_diffrn_ambient_temperature 100(2)
_diffrn_measured_fraction_theta_full 0.995
_diffrn_measured_fraction_theta_max 0.995
_diffrn_measurement_device_type 'Bruker Kappa APEX-II CCD'
_diffrn_measurement_method '\f and \w scans'
_diffrn_radiation_monochromator graphite
_diffrn_radiation_source 'fine-focus sealed tube'
_diffrn_radiation_type MoK\a
_diffrn_radiation_wavelength 0.71073
_diffrn_reflns_av_R_equivalents 0.0245
_diffrn_reflns_av_sigmaI/netI 0.0173
_diffrn_reflns_limit_h_max 17
_diffrn_reflns_limit_h_min -17
_diffrn_reflns_limit_k_max 16
_diffrn_reflns_limit_k_min -16
_diffrn_reflns_limit_l_max 32
_diffrn_reflns_limit_l_min -32
_diffrn_reflns_number 24172
_diffrn_reflns_theta_full 30.00
_diffrn_reflns_theta_max 30.00
_diffrn_reflns_theta_min 2.66
_diffrn_standards_decay_% 0
_exptl_absorpt_coefficient_mu 3.840
_exptl_absorpt_correction_T_max 1.00
_exptl_absorpt_correction_T_min 0.57
_exptl_absorpt_correction_type multi-scan
_exptl_absorpt_process_details 'program SADABS'
_exptl_crystal_colour yellow
_exptl_crystal_density_diffrn 1.768
_exptl_crystal_density_method 'not measured'
_exptl_crystal_description prism
_exptl_crystal_F_000 1808
_exptl_crystal_size_max 0.48
_exptl_crystal_size_mid 0.29
_exptl_crystal_size_min 0.22
_refine_diff_density_max 0.511
_refine_diff_density_min -0.391
_refine_diff_density_rms 0.063
_refine_ls_extinction_method none
_refine_ls_goodness_of_fit_ref 1.056
_refine_ls_hydrogen_treatment constr
_refine_ls_matrix_type full
_refine_ls_number_parameters 208
_refine_ls_number_reflns 4952
_refine_ls_number_restraints 0
_refine_ls_restrained_S_all 1.056
_refine_ls_R_factor_all 0.0226
_refine_ls_R_factor_gt 0.0199
_refine_ls_shift/su_max 0.002
_refine_ls_shift/su_mean 0.000
_refine_ls_structure_factor_coef Fsqd
_refine_ls_weighting_details 'calc w=1/[\s^2^(Fo^2^)+(0.0212P)^2^+4.2348P] where P=(Fo^2^+2Fc^2^)/3'
_refine_ls_weighting_scheme calc
_refine_ls_wR_factor_gt 0.0477
_refine_ls_wR_factor_ref 0.0486
_reflns_number_gt 4619
_reflns_number_total 4952
_reflns_threshold_expression >2sigma(I)
_cod_data_source_file c1dt10377f.txt
_cod_data_source_block 3a-1442
_cod_depositor_comments
;
The following automatic conversions were performed:

'_symmetry_cell_setting' value 'Monoclinic' changed to 'monoclinic'
according to /home/saulius/struct/CIF-dictionaries/cif_core.dic
dictionary named 'cif_core.dic' version 2.4.1 from 2010-06-29.

Automatic conversion script
Id: cif_fix_values 1715 2011-07-08 13:25:40Z adriana 
;
_cod_original_sg_symbol_H-M C2/c
_cod_database_code 7016168

loop_
_symmetry_equiv_pos_as_xyz
'x, y, z'
'-x, y, -z+1/2'
'x+1/2, y+1/2, z'
'-x+1/2, y+1/2, -z+1/2'
'-x, -y, -z'
'x, -y, z-1/2'
'-x+1/2, -y+1/2, -z'
'x+1/2, -y+1/2, z-1/2'

loop_
_atom_site_label
_atom_site_type_symbol
_atom_site_fract_x
_atom_site_fract_y
_atom_site_fract_z
_atom_site_U_iso_or_equiv
_atom_site_adp_type
_atom_site_occupancy
_atom_site_symmetry_multiplicity
_atom_site_calc_flag
_atom_site_refinement_flags
_atom_site_disorder_assembly
_atom_site_disorder_group
Cu1 Cu 0.225539(13) 0.337366(14) 0.373023(7) 0.01474(4) Uani 1 1 d . . .
Br1 Br 0.051701(10) 0.414824(11) 0.349109(6) 0.01542(4) Uani 1 1 d . . .
S1 S 0.33445(3) 0.29184(3) 0.456518(15) 0.01794(7) Uani 1 1 d . . .
P1 P 0.44958(3) 0.25943(3) 0.412687(14) 0.01186(6) Uani 1 1 d . . .
N1 N 0.27358(9) 0.27274(10) 0.30035(5) 0.0145(2) Uani 1 1 d . . .
N2 N 0.41916(9) 0.17070(9) 0.35568(5) 0.0136(2) Uani 1 1 d . . .
H2N H 0.4544 0.1060 0.3591 0.016 Uiso 1 1 calc R . .
C1 C 0.34482(10) 0.18719(11) 0.30353(6) 0.0125(2) Uani 1 1 d . . .
C2 C 0.34625(11) 0.11382(11) 0.25641(6) 0.0151(2) Uani 1 1 d . . .
H2 H 0.3970 0.0536 0.2600 0.018 Uiso 1 1 calc R . .
C3 C 0.27245(11) 0.13083(12) 0.20462(6) 0.0177(3) Uani 1 1 d . . .
H3 H 0.2706 0.0812 0.1724 0.021 Uiso 1 1 calc R . .
C4 C 0.20049(12) 0.22176(12) 0.20012(6) 0.0185(3) Uani 1 1 d . . .
H4 H 0.1506 0.2366 0.1646 0.022 Uiso 1 1 calc R . .
C5 C 0.20387(11) 0.28917(12) 0.24850(6) 0.0170(3) Uani 1 1 d . . .
H5 H 0.1547 0.3507 0.2455 0.020 Uiso 1 1 calc R . .
C6 C 0.56171(10) 0.18687(11) 0.45758(6) 0.0137(2) Uani 1 1 d . . .
C7 C 0.55072(11) 0.14023(12) 0.51087(6) 0.0186(3) Uani 1 1 d . . .
H7 H 0.4859 0.1506 0.5248 0.022 Uiso 1 1 calc R . .
C8 C 0.63584(13) 0.07808(13) 0.54354(7) 0.0234(3) Uani 1 1 d . . .
H8 H 0.6293 0.0469 0.5802 0.028 Uiso 1 1 calc R . .
C9 C 0.72967(12) 0.06156(13) 0.52290(7) 0.0230(3) Uani 1 1 d . . .
H9 H 0.7864 0.0170 0.5448 0.028 Uiso 1 1 calc R . .
C10 C 0.74134(12) 0.10984(13) 0.47025(7) 0.0225(3) Uani 1 1 d . . .
H10 H 0.8065 0.0995 0.4565 0.027 Uiso 1 1 calc R . .
C11 C 0.65785(11) 0.17325(13) 0.43763(6) 0.0181(3) Uani 1 1 d . . .
H11 H 0.6661 0.2073 0.4019 0.022 Uiso 1 1 calc R . .
C12 C 0.49853(10) 0.38600(11) 0.38345(6) 0.0139(2) Uani 1 1 d . . .
C13 C 0.48927(11) 0.49008(12) 0.41046(6) 0.0185(3) Uani 1 1 d . . .
H13 H 0.4558 0.4940 0.4434 0.022 Uiso 1 1 calc R . .
C14 C 0.52890(13) 0.58790(12) 0.38927(7) 0.0240(3) Uani 1 1 d . . .
H14 H 0.5225 0.6586 0.4077 0.029 Uiso 1 1 calc R . .
C15 C 0.57769(14) 0.58237(14) 0.34132(8) 0.0274(3) Uani 1 1 d . . .
H15 H 0.6036 0.6495 0.3265 0.033 Uiso 1 1 calc R . .
C16 C 0.58893(13) 0.47885(14) 0.31476(7) 0.0253(3) Uani 1 1 d . . .
H16 H 0.6239 0.4753 0.2824 0.030 Uiso 1 1 calc R . .
C17 C 0.54904(12) 0.38054(13) 0.33547(6) 0.0186(3) Uani 1 1 d . . .
H17 H 0.5561 0.3100 0.3171 0.022 Uiso 1 1 calc R . .

loop_
_atom_site_aniso_label
_atom_site_aniso_U_11
_atom_site_aniso_U_22
_atom_site_aniso_U_33
_atom_site_aniso_U_23
_atom_site_aniso_U_13
_atom_site_aniso_U_12
Cu1 0.01204(8) 0.01423(8) 0.01731(8) -0.00018(6) 0.00148(6) 0.00193(6)
Br1 0.01222(6) 0.01400(6) 0.01962(7) 0.00062(5) 0.00228(5) 0.00276(4)
S1 0.01366(14) 0.02654(18) 0.01437(15) 0.00170(12) 0.00461(11) 0.00506(12)
P1 0.01088(14) 0.01268(14) 0.01183(14) 0.00013(11) 0.00192(11) 0.00171(11)
N1 0.0135(5) 0.0139(5) 0.0152(5) -0.0002(4) 0.0010(4) 0.0019(4)
N2 0.0136(5) 0.0114(5) 0.0143(5) -0.0011(4) -0.0004(4) 0.0027(4)
C1 0.0115(5) 0.0111(5) 0.0148(6) 0.0007(4) 0.0021(4) -0.0005(4)
C2 0.0158(6) 0.0129(6) 0.0168(6) -0.0009(5) 0.0036(5) 0.0011(5)
C3 0.0201(6) 0.0170(6) 0.0156(6) -0.0027(5) 0.0026(5) 0.0004(5)
C4 0.0182(6) 0.0210(7) 0.0149(6) 0.0007(5) 0.0003(5) 0.0015(5)
C5 0.0159(6) 0.0174(6) 0.0169(6) 0.0016(5) 0.0013(5) 0.0037(5)
C6 0.0120(5) 0.0134(6) 0.0145(6) -0.0009(4) -0.0004(4) 0.0017(4)
C7 0.0151(6) 0.0201(7) 0.0201(6) 0.0040(5) 0.0019(5) -0.0004(5)
C8 0.0210(7) 0.0240(7) 0.0229(7) 0.0090(6) -0.0012(6) -0.0010(6)
C9 0.0177(6) 0.0190(7) 0.0283(7) 0.0029(6) -0.0049(6) 0.0035(5)
C10 0.0153(6) 0.0260(7) 0.0249(7) -0.0049(6) 0.0012(5) 0.0062(6)
C11 0.0155(6) 0.0230(7) 0.0155(6) -0.0014(5) 0.0028(5) 0.0034(5)
C12 0.0120(5) 0.0124(6) 0.0160(6) 0.0008(4) 0.0001(4) 0.0008(4)
C13 0.0159(6) 0.0162(6) 0.0210(6) -0.0017(5) -0.0017(5) 0.0033(5)
C14 0.0221(7) 0.0137(6) 0.0311(8) -0.0008(5) -0.0066(6) 0.0006(5)
C15 0.0245(7) 0.0197(7) 0.0342(8) 0.0088(6) -0.0030(6) -0.0067(6)
C16 0.0243(7) 0.0260(8) 0.0257(7) 0.0059(6) 0.0055(6) -0.0060(6)
C17 0.0185(6) 0.0180(6) 0.0193(6) 0.0001(5) 0.0043(5) -0.0019(5)

loop_
_atom_type_symbol
_atom_type_description
_atom_type_scat_dispersion_real
_atom_type_scat_dispersion_imag
_atom_type_scat_source
C C 0.0033 0.0016 'International Tables Vol C Tables 4.2.6.8 and 6.1.1.4'
H H 0.0000 0.0000 'International Tables Vol C Tables 4.2.6.8 and 6.1.1.4'
N N 0.0061 0.0033 'International Tables Vol C Tables 4.2.6.8 and 6.1.1.4'
P P 0.1023 0.0942 'International Tables Vol C Tables 4.2.6.8 and 6.1.1.4'
S S 0.1246 0.1234 'International Tables Vol C Tables 4.2.6.8 and 6.1.1.4'
Cu Cu 0.3201 1.2651 'International Tables Vol C Tables 4.2.6.8 and 6.1.1.4'
Br Br -0.2901 2.4595 'International Tables Vol C Tables 4.2.6.8 and 6.1.1.4'

loop_
_geom_angle_atom_site_label_1
_geom_angle_atom_site_label_2
_geom_angle_atom_site_label_3
_geom_angle
_geom_angle_site_symmetry_1
_geom_angle_site_symmetry_3
_geom_angle_publ_flag
N1 Cu1 S1 113.51(3) . . ?
N1 Cu1 Br1 111.67(3) . . ?
S1 Cu1 Br1 133.730(12) . . ?
P1 S1 Cu1 89.096(19) . . ?
N2 P1 C6 100.93(6) . . ?
N2 P1 C12 105.07(6) . . ?
C6 P1 C12 108.92(6) . . ?
N2 P1 S1 117.18(4) . . ?
C6 P1 S1 111.56(5) . . ?
C12 P1 S1 112.32(5) . . ?
C1 N1 C5 117.55(12) . . ?
C1 N1 Cu1 122.65(9) . . ?
C5 N1 Cu1 115.64(9) . . ?
C1 N2 P1 127.66(9) . . ?
C1 N2 H2N 116.2 . . ?
P1 N2 H2N 116.2 . . ?
N1 C1 N2 118.61(11) . . ?
N1 C1 C2 122.45(12) . . ?
N2 C1 C2 118.94(12) . . ?
C3 C2 C1 118.70(12) . . ?
C3 C2 H2 120.6 . . ?
C1 C2 H2 120.6 . . ?
C2 C3 C4 119.38(13) . . ?
C2 C3 H3 120.3 . . ?
C4 C3 H3 120.3 . . ?
C5 C4 C3 118.23(13) . . ?
C5 C4 H4 120.9 . . ?
C3 C4 H4 120.9 . . ?
N1 C5 C4 123.64(13) . . ?
N1 C5 H5 118.2 . . ?
C4 C5 H5 118.2 . . ?
C7 C6 C11 120.26(12) . . ?
C7 C6 P1 119.85(10) . . ?
C11 C6 P1 119.83(11) . . ?
C6 C7 C8 119.32(13) . . ?
C6 C7 H7 120.3 . . ?
C8 C7 H7 120.3 . . ?
C9 C8 C7 120.41(14) . . ?
C9 C8 H8 119.8 . . ?
C7 C8 H8 119.8 . . ?
C8 C9 C10 120.22(14) . . ?
C8 C9 H9 119.9 . . ?
C10 C9 H9 119.9 . . ?
C11 C10 C9 120.00(14) . . ?
C11 C10 H10 120.0 . . ?
C9 C10 H10 120.0 . . ?
C10 C11 C6 119.74(14) . . ?
C10 C11 H11 120.1 . . ?
C6 C11 H11 120.1 . . ?
C13 C12 C17 119.67(13) . . ?
C13 C12 P1 119.50(11) . . ?
C17 C12 P1 120.79(10) . . ?
C14 C13 C12 120.15(14) . . ?
C14 C13 H13 119.9 . . ?
C12 C13 H13 119.9 . . ?
C15 C14 C13 120.01(14) . . ?
C15 C14 H14 120.0 . . ?
C13 C14 H14 120.0 . . ?
C14 C15 C16 120.25(14) . . ?
C14 C15 H15 119.9 . . ?
C16 C15 H15 119.9 . . ?
C15 C16 C17 120.15(15) . . ?
C15 C16 H16 119.9 . . ?
C17 C16 H16 119.9 . . ?
C16 C17 C12 119.75(14) . . ?
C16 C17 H17 120.1 . . ?
C12 C17 H17 120.1 . . ?

loop_
_geom_bond_atom_site_label_1
_geom_bond_atom_site_label_2
_geom_bond_distance
_geom_bond_site_symmetry_2
_geom_bond_publ_flag
Cu1 N1 2.0597(12) . ?
Cu1 S1 2.2092(4) . ?
Cu1 Br1 2.3410(3) . ?
S1 P1 1.9791(5) . ?
P1 N2 1.6746(12) . ?
P1 C6 1.7987(13) . ?
P1 C12 1.8044(14) . ?
N1 C1 1.3458(17) . ?
N1 C5 1.3568(17) . ?
N2 C1 1.3906(16) . ?
N2 H2N 0.8800 . ?
C1 C2 1.4023(18) . ?
C2 C3 1.3818(19) . ?
C2 H2 0.9500 . ?
C3 C4 1.398(2) . ?
C3 H3 0.9500 . ?
C4 C5 1.3743(19) . ?
C4 H4 0.9500 . ?
C5 H5 0.9500 . ?
C6 C7 1.3917(19) . ?
C6 C11 1.3967(19) . ?
C7 C8 1.394(2) . ?
C7 H7 0.9500 . ?
C8 C9 1.382(2) . ?
C8 H8 0.9500 . ?
C9 C10 1.388(2) . ?
C9 H9 0.9500 . ?
C10 C11 1.388(2) . ?
C10 H10 0.9500 . ?
C11 H11 0.9500 . ?
C12 C13 1.3972(19) . ?
C12 C17 1.3981(19) . ?
C13 C14 1.390(2) . ?
C13 H13 0.9500 . ?
C14 C15 1.384(3) . ?
C14 H14 0.9500 . ?
C15 C16 1.391(2) . ?
C15 H15 0.9500 . ?
C16 C17 1.391(2) . ?
C16 H16 0.9500 . ?
C17 H17 0.9500 . ?

loop_
_geom_hbond_atom_site_label_D
_geom_hbond_atom_site_label_H
_geom_hbond_atom_site_label_A
_geom_hbond_distance_DH
_geom_hbond_distance_HA
_geom_hbond_distance_DA
_geom_hbond_angle_DHA
_geom_hbond_site_symmetry_A
N2 H2N Br1 0.88 2.61 3.4751(12) 169.8 3_545

loop_
_geom_torsion_atom_site_label_1
_geom_torsion_atom_site_label_2
_geom_torsion_atom_site_label_3
_geom_torsion_atom_site_label_4
_geom_torsion
_geom_torsion_site_symmetry_1
_geom_torsion_site_symmetry_2
_geom_torsion_site_symmetry_3
_geom_torsion_site_symmetry_4
_geom_torsion_publ_flag
N1 Cu1 S1 P1 20.00(4) . . . . ?
Br1 Cu1 S1 P1 -173.220(15) . . . . ?
Cu1 S1 P1 N2 -52.58(5) . . . . ?
Cu1 S1 P1 C6 -168.17(5) . . . . ?
Cu1 S1 P1 C12 69.21(5) . . . . ?
S1 Cu1 N1 C1 17.44(11) . . . . ?
Br1 Cu1 N1 C1 -152.32(9) . . . . ?
S1 Cu1 N1 C5 173.90(9) . . . . ?
Br1 Cu1 N1 C5 4.14(11) . . . . ?
C6 P1 N2 C1 -173.18(11) . . . . ?
C12 P1 N2 C1 -59.98(12) . . . . ?
S1 P1 N2 C1 65.50(12) . . . . ?
C5 N1 C1 N2 178.16(12) . . . . ?
Cu1 N1 C1 N2 -25.81(16) . . . . ?
C5 N1 C1 C2 -2.30(19) . . . . ?
Cu1 N1 C1 C2 153.73(10) . . . . ?
P1 N2 C1 N1 -13.33(18) . . . . ?
P1 N2 C1 C2 167.12(10) . . . . ?
N1 C1 C2 C3 0.7(2) . . . . ?
N2 C1 C2 C3 -179.78(12) . . . . ?
C1 C2 C3 C4 1.5(2) . . . . ?
C2 C3 C4 C5 -2.0(2) . . . . ?
C1 N1 C5 C4 1.8(2) . . . . ?
Cu1 N1 C5 C4 -155.91(12) . . . . ?
C3 C4 C5 N1 0.3(2) . . . . ?
N2 P1 C6 C7 -111.89(12) . . . . ?
C12 P1 C6 C7 137.85(11) . . . . ?
S1 P1 C6 C7 13.31(13) . . . . ?
N2 P1 C6 C11 65.29(12) . . . . ?
C12 P1 C6 C11 -44.96(13) . . . . ?
S1 P1 C6 C11 -169.51(10) . . . . ?
C11 C6 C7 C8 -1.2(2) . . . . ?
P1 C6 C7 C8 175.98(11) . . . . ?
C6 C7 C8 C9 -0.9(2) . . . . ?
C7 C8 C9 C10 2.1(2) . . . . ?
C8 C9 C10 C11 -1.2(2) . . . . ?
C9 C10 C11 C6 -0.9(2) . . . . ?
C7 C6 C11 C10 2.1(2) . . . . ?
P1 C6 C11 C10 -175.09(11) . . . . ?
N2 P1 C12 C13 153.74(11) . . . . ?
C6 P1 C12 C13 -98.81(12) . . . . ?
S1 P1 C12 C13 25.28(12) . . . . ?
N2 P1 C12 C17 -28.59(13) . . . . ?
C6 P1 C12 C17 78.86(12) . . . . ?
S1 P1 C12 C17 -157.04(10) . . . . ?
C17 C12 C13 C14 0.8(2) . . . . ?
P1 C12 C13 C14 178.49(11) . . . . ?
C12 C13 C14 C15 0.0(2) . . . . ?
C13 C14 C15 C16 -1.1(2) . . . . ?
C14 C15 C16 C17 1.4(2) . . . . ?
C15 C16 C17 C12 -0.6(2) . . . . ?
C13 C12 C17 C16 -0.5(2) . . . . ?
P1 C12 C17 C16 -178.14(11) . . . . ?
